data_7709632
loop_
_publ_author_name
'Icsel, Ceyda'
'Yilmaz, Veysel T.'
'Ayg\"un, Muhittin'
'Erkisa, merve'
'Ulukaya, Engin'

_publ_section_title
;
 Novel 5-fluorouracil complexes of Zn(II) with pyridine-based ligands as
 potential anticancer agents
;
_journal_name_full 'Dalton Transactions'
_journal_paper_doi 10.1039/D1DT04070G
_journal_year 2022
_chemical_formula_moiety 'C20 H17 F2 N7 O4 Zn, 2(H2 O)'
_chemical_formula_sum 'C20 H21 F2 N7 O6 Zn'
_chemical_formula_weight 558.81
_space_group_crystal_system triclinic
_space_group_IT_number 2
_space_group_name_Hall '-P 1'
_space_group_name_H-M_alt 'P -1'
_atom_sites_solution_hydrogens mixed
_atom_sites_solution_primary dual
_audit_creation_date 2021-11-01
_audit_creation_method
;
Olex2 1.3-alpha
(compiled 2020.09.11 svn.r3730fd0d for OlexSys, GUI svn.r6159)
;
_audit_update_record
;
2021-11-26 deposited with the CCDC.	2022-02-28 downloaded from the CCDC.
;
_cell_angle_alpha 105.715(4)
_cell_angle_beta 95.658(4)
_cell_angle_gamma 110.128(4)
_cell_formula_units_Z 2
_cell_length_a 9.5983(4)
_cell_length_b 11.3429(6)
_cell_length_c 12.5297(6)
_cell_measurement_reflns_used 2590
_cell_measurement_temperature 293(2)
_cell_measurement_theta_max 25.6730
_cell_measurement_theta_min 3.3730
_cell_volume 1204.87(11)
_computing_cell_refinement 'CrysAlisPro 1.171.41.93a (Rigaku OD, 2020)'
_computing_data_collection 'CrysAlisPro 1.171.41.93a (Rigaku OD, 2020)'
_computing_data_reduction 'CrysAlisPro 1.171.41.93a (Rigaku OD, 2020)'
_computing_molecular_graphics 'Olex2 1.3-alpha (Dolomanov et al., 2009)'
_computing_publication_material 'Olex2 1.3-alpha (Dolomanov et al., 2009)'
_computing_structure_refinement 'SHELXL 2018/3 (Sheldrick, 2015)'
_computing_structure_solution 'SHELXT  (Sheldrick, 2015)'
_diffrn_ambient_temperature 293(2)
_diffrn_detector 'CCD plate'
_diffrn_detector_area_resol_mean 8.0667
_diffrn_detector_type Eos
_diffrn_measured_fraction_theta_full 0.992
_diffrn_measured_fraction_theta_max 0.991
_diffrn_measurement_details
;
List of Runs (angles in degrees, time in seconds):

  # Type    Start    End  Width  t~exp~   \w     \q     \k     \f   Frames
#--------------------------------------------------------------------------
  1  \w    -24.00  17.00   1.00    4.61    --  -19.31 -99.00 120.00   41
  2  \w     -9.00  89.00   1.00    4.61    --   17.28  37.00 120.00   98
  3  \w     -4.00  86.00   1.00    4.61    --   17.28  57.00 -30.00   90
  4  \w    -52.00  39.00   1.00    4.61    --   17.28 -57.00-180.00   91
;
_diffrn_measurement_device 'four-circle diffractometer'
_diffrn_measurement_device_type 'Xcalibur, Eos'
_diffrn_measurement_method '\w scans'
_diffrn_orient_matrix_type 'CrysAlisPro convention (1999,Acta A55,543-557)'
_diffrn_orient_matrix_UB_11 -0.0208207000
_diffrn_orient_matrix_UB_12 -0.0695630000
_diffrn_orient_matrix_UB_13 -0.0234076000
_diffrn_orient_matrix_UB_21 -0.0195864000
_diffrn_orient_matrix_UB_22 0.0030723000
_diffrn_orient_matrix_UB_23 -0.0549809000
_diffrn_orient_matrix_UB_31 0.0752962000
_diffrn_orient_matrix_UB_32 0.0107361000
_diffrn_orient_matrix_UB_33 -0.0071149000
_diffrn_radiation_monochromator graphite
_diffrn_radiation_probe x-ray
_diffrn_radiation_type 'Mo K\a'
_diffrn_radiation_wavelength 0.71073
_diffrn_reflns_av_R_equivalents 0.0212
_diffrn_reflns_av_unetI/netI 0.0505
_diffrn_reflns_Laue_measured_fraction_full 0.992
_diffrn_reflns_Laue_measured_fraction_max 0.991
_diffrn_reflns_limit_h_max 10
_diffrn_reflns_limit_h_min -11
_diffrn_reflns_limit_k_max 13
_diffrn_reflns_limit_k_min -10
_diffrn_reflns_limit_l_max 15
_diffrn_reflns_limit_l_min -13
_diffrn_reflns_number 7161
_diffrn_reflns_point_group_measured_fraction_full 0.992
_diffrn_reflns_point_group_measured_fraction_max 0.991
_diffrn_reflns_theta_full 25.242
_diffrn_reflns_theta_max 25.679
_diffrn_reflns_theta_min 3.065
_diffrn_source 'fine-focus sealed X-ray tube'
_diffrn_source_type 'Enhance (Mo) X-ray Source'
_exptl_absorpt_coefficient_mu 1.085
_exptl_absorpt_correction_T_max 0.864
_exptl_absorpt_correction_T_min 0.778
_exptl_absorpt_correction_type analytical
_exptl_absorpt_process_details
;
CrysAlisPro 1.171.41.93a (Rigaku Oxford Diffraction, 2020)
Analytical numeric absorption correction using a multifaceted crystal
model based on expressions derived by R.C. Clark & J.S. Reid.
(Clark, R. C. & Reid, J. S. (1995). Acta Cryst. A51, 887-897)
Empirical absorption correction using spherical harmonics,
implemented in SCALE3 ABSPACK scaling algorithm.
;
_exptl_crystal_colour colourless
_exptl_crystal_colour_primary colourless
_exptl_crystal_density_diffrn 1.540
_exptl_crystal_description block
_exptl_crystal_F_000 572
_exptl_crystal_size_max 0.302
_exptl_crystal_size_mid 0.287
_exptl_crystal_size_min 0.179
_refine_diff_density_max 0.505
_refine_diff_density_min -0.274
_refine_diff_density_rms 0.056
_refine_ls_extinction_method none
_refine_ls_goodness_of_fit_ref 1.031
_refine_ls_hydrogen_treatment mixed
_refine_ls_matrix_type full
_refine_ls_number_parameters 335
_refine_ls_number_reflns 4536
_refine_ls_number_restraints 0
_refine_ls_restrained_S_all 1.031
_refine_ls_R_factor_all 0.0613
_refine_ls_R_factor_gt 0.0430
_refine_ls_shift/su_max 0.000
_refine_ls_shift/su_mean 0.000
_refine_ls_structure_factor_coef Fsqd
_refine_ls_weighting_details 'w=1/[\s^2^(Fo^2^)+(0.0337P)^2^+0.4508P] where P=(Fo^2^+2Fc^2^)/3'
_refine_ls_weighting_scheme calc
_refine_ls_wR_factor_gt 0.0855
_refine_ls_wR_factor_ref 0.0939
_reflns_Friedel_coverage 0.000
_reflns_number_gt 3605
_reflns_number_total 4536
_reflns_threshold_expression 'I > 2\s(I)'
_cod_data_source_file d1dt04070g2.cif
_cod_data_source_block Compound_IV
_cod_database_code 7709632
_shelx_shelxl_version_number 2018/3
_chemical_oxdiff_formula 'C20 H20 F2 N7 O6 Zn'
_shelx_space_group_comment
;
The symmetry employed for this shelxl refinement is uniquely defined
by the following loop, which should always be used as a source of
symmetry information in preference to the above space-group names.
They are only intended as comments.
;
_reflns_odcompleteness_completeness 99.08
_reflns_odcompleteness_iscentric 1
_reflns_odcompleteness_theta 25.63
_olex2_refinement_description
;
1. Fixed Uiso
 At 1.2 times of:
  All C(H) groups, All C(H,H) groups, All N(H) groups
 At 1.5 times of:
  All O(H,H) groups
2.a Free rotating group:
 O1W(H1WA,H1WB), O2W(H2WA,H2WB)
2.b Secondary CH2 refined with riding coordinates:
 C6(H6A,H6B), C7(H7A,H7B)
2.c Aromatic/amide H refined with riding coordinates:
 N5(H5), N7(H7), C1(H1), C2(H2A), C3(H3), C4(H4), C9(H9), C10(H10), C11(H11),
 C12(H12), C14(H14), C18(H18)
;
_olex2_submission_special_instructions 'No special instructions were received'
_oxdiff_exptl_absorpt_empirical_details
;
Empirical correction (ABSPACK) includes:
- Absorption correction using spherical harmonics
- Frame scaling
;
_oxdiff_exptl_absorpt_empirical_full_max 1.080
_oxdiff_exptl_absorpt_empirical_full_min 0.966

loop_
_space_group_symop_operation_xyz
'x, y, z'
'-x, -y, -z'

loop_
_atom_site_label
_atom_site_type_symbol
_atom_site_fract_x
_atom_site_fract_y
_atom_site_fract_z
_atom_site_U_iso_or_equiv
_atom_site_adp_type
_atom_site_occupancy
_atom_site_site_symmetry_order
_atom_site_calc_flag
_atom_site_refinement_flags_posn
_atom_site_refinement_flags_adp
_atom_site_refinement_flags_occupancy
_atom_site_disorder_assembly
_atom_site_disorder_group
Zn1 Zn 0.27760(4) 0.19206(3) 0.28594(3) 0.03737(12) Uani 1 1 d . . . . .
F1 F 0.1883(3) 0.5326(2) 0.65337(18) 0.0868(8) Uani 1 1 d . . . . .
F2 F 0.4943(3) 0.6623(2) 0.2199(2) 0.1015(9) Uani 1 1 d . . . . .
O1 O 0.3056(3) 0.4779(2) 0.2973(2) 0.0585(6) Uani 1 1 d . . . . .
O2 O 0.4922(2) 0.1760(2) 0.12291(19) 0.0517(6) Uani 1 1 d . . . . .
O3 O 0.1174(2) 0.0445(2) 0.41104(18) 0.0482(6) Uani 1 1 d . . . . .
O4 O 0.0366(3) 0.3130(2) 0.7172(2) 0.0646(7) Uani 1 1 d . . . . .
N1 N 0.0479(3) 0.1252(3) 0.1960(2) 0.0449(6) Uani 1 1 d . . . . .
N2 N 0.2329(3) -0.0059(3) 0.1808(3) 0.0564(8) Uani 1 1 d . . . . .
H2 H 0.276(8) 0.019(7) 0.121(6) 0.23(4) Uiso 1 1 d . . . . .
N3 N 0.4546(3) 0.1504(2) 0.3660(2) 0.0424(6) Uani 1 1 d . . . . .
N4 N 0.4003(3) 0.3257(2) 0.2160(2) 0.0384(6) Uani 1 1 d . . . . .
N5 N 0.5849(3) 0.3806(3) 0.1081(2) 0.0512(7) Uani 1 1 d . . . . .
H5 H 0.643064 0.358592 0.065564 0.061 Uiso 1 1 calc R U . . .
N6 N 0.2197(3) 0.2642(2) 0.4377(2) 0.0416(6) Uani 1 1 d . . . . .
N7 N 0.0860(3) 0.1837(2) 0.5659(2) 0.0425(6) Uani 1 1 d . . . . .
H7 H 0.041417 0.116012 0.586321 0.051 Uiso 1 1 calc R U . . .
C1 C 0.5654(4) 0.2364(4) 0.4549(3) 0.0579(9) Uani 1 1 d . . . . .
H1 H 0.564226 0.319742 0.488605 0.069 Uiso 1 1 calc R U . . .
C2 C 0.6802(4) 0.2065(4) 0.4980(4) 0.0761(12) Uani 1 1 d . . . . .
H2A H 0.755798 0.268472 0.559821 0.091 Uiso 1 1 calc R U . . .
C3 C 0.6823(4) 0.0852(5) 0.4493(4) 0.0770(12) Uani 1 1 d . . . . .
H3 H 0.760209 0.063194 0.476993 0.092 Uiso 1 1 calc R U . . .
C4 C 0.5689(4) -0.0047(4) 0.3591(3) 0.0644(10) Uani 1 1 d . . . . .
H4 H 0.568138 -0.088772 0.325244 0.077 Uiso 1 1 calc R U . . .
C5 C 0.4557(3) 0.0308(3) 0.3192(3) 0.0424(7) Uani 1 1 d . . . . .
C6 C 0.3228(4) -0.0668(3) 0.2260(3) 0.0589(9) Uani 1 1 d . . . . .
H6A H 0.359677 -0.112604 0.165171 0.071 Uiso 1 1 calc R U . . .
H6B H 0.258867 -0.132647 0.254970 0.071 Uiso 1 1 calc R U . . .
C7 C 0.0757(3) -0.0851(3) 0.1316(3) 0.0494(8) Uani 1 1 d . . . . .
H7A H 0.038795 -0.150558 0.169283 0.059 Uiso 1 1 calc R U . . .
H7B H 0.064936 -0.132388 0.052189 0.059 Uiso 1 1 calc R U . . .
C8 C -0.0199(3) -0.0033(3) 0.1410(2) 0.0442(8) Uani 1 1 d . . . . .
C9 C -0.1754(4) -0.0616(4) 0.0966(3) 0.0630(11) Uani 1 1 d . . . . .
H9 H -0.222217 -0.152095 0.056880 0.076 Uiso 1 1 calc R U . . .
C10 C -0.2591(4) 0.0167(5) 0.1125(3) 0.0750(13) Uani 1 1 d . . . . .
H10 H -0.363364 -0.020523 0.083616 0.090 Uiso 1 1 calc R U . . .
C11 C -0.1878(4) 0.1488(5) 0.1706(3) 0.0720(12) Uani 1 1 d . . . . .
H11 H -0.242571 0.202995 0.183004 0.086 Uiso 1 1 calc R U . . .
C12 C -0.0346(4) 0.2003(4) 0.2105(3) 0.0583(9) Uani 1 1 d . . . . .
H12 H 0.014472 0.290898 0.249291 0.070 Uiso 1 1 calc R U . . .
C13 C 0.1414(3) 0.1600(3) 0.4687(2) 0.0386(7) Uani 1 1 d . . . . .
C14 C 0.2319(4) 0.3862(3) 0.5008(3) 0.0504(8) Uani 1 1 d . . . . .
H14 H 0.283037 0.458266 0.478325 0.060 Uiso 1 1 calc R U . . .
C15 C 0.1743(4) 0.4089(3) 0.5941(3) 0.0522(9) Uani 1 1 d . . . . .
C16 C 0.0949(4) 0.3041(3) 0.6334(3) 0.0451(8) Uani 1 1 d . . . . .
C17 C 0.4919(3) 0.2879(3) 0.1486(2) 0.0402(7) Uani 1 1 d . . . . .
C18 C 0.5877(4) 0.5058(4) 0.1333(3) 0.0591(10) Uani 1 1 d . . . . .
H18 H 0.654557 0.567443 0.107152 0.071 Uiso 1 1 calc R U . . .
C19 C 0.4955(4) 0.5394(3) 0.1948(3) 0.0589(10) Uani 1 1 d . . . . .
C20 C 0.3942(4) 0.4478(3) 0.2393(3) 0.0450(8) Uani 1 1 d . . . . .
O1W O -0.0915(3) 0.4717(3) 0.8321(2) 0.0698(7) Uani 1 1 d G . . . .
H1WA H -0.165859 0.467657 0.786412 0.105 Uiso 1 1 d G U . . .
H1WB H -0.046221 0.426384 0.796168 0.105 Uiso 1 1 d G U . . .
O2W O 0.8203(3) 0.3588(3) 0.0007(2) 0.0732(8) Uani 1 1 d G . . . .
H2WA H 0.842297 0.399938 -0.046653 0.110 Uiso 1 1 d G U . . .
H2WB H 0.898787 0.395893 0.054249 0.110 Uiso 1 1 d G U . . .

loop_
_atom_site_aniso_label
_atom_site_aniso_U_11
_atom_site_aniso_U_22
_atom_site_aniso_U_33
_atom_site_aniso_U_23
_atom_site_aniso_U_13
_atom_site_aniso_U_12
Zn1 0.0360(2) 0.0352(2) 0.0441(2) 0.01572(16) 0.01080(15) 0.01465(15)
F1 0.143(2) 0.0395(12) 0.0746(14) 0.0098(11) 0.0475(15) 0.0313(14)
F2 0.148(2) 0.0515(15) 0.134(2) 0.0495(15) 0.073(2) 0.0468(16)
O1 0.0772(17) 0.0573(16) 0.0654(15) 0.0308(13) 0.0332(13) 0.0417(14)
O2 0.0438(13) 0.0495(15) 0.0672(15) 0.0195(12) 0.0183(11) 0.0224(11)
O3 0.0592(14) 0.0336(13) 0.0567(13) 0.0163(11) 0.0254(11) 0.0193(11)
O4 0.0862(18) 0.0590(16) 0.0582(15) 0.0186(13) 0.0388(14) 0.0337(14)
N1 0.0372(15) 0.0514(18) 0.0511(16) 0.0215(14) 0.0111(12) 0.0190(13)
N2 0.0388(16) 0.0418(17) 0.075(2) 0.0039(15) -0.0049(15) 0.0157(13)
N3 0.0398(15) 0.0359(15) 0.0484(15) 0.0151(12) 0.0044(12) 0.0113(12)
N4 0.0360(14) 0.0407(15) 0.0435(14) 0.0184(12) 0.0108(11) 0.0165(12)
N5 0.0489(16) 0.0566(19) 0.0541(17) 0.0241(14) 0.0245(14) 0.0192(14)
N6 0.0458(15) 0.0323(14) 0.0474(15) 0.0165(12) 0.0155(12) 0.0117(12)
N7 0.0502(16) 0.0355(15) 0.0485(15) 0.0200(12) 0.0203(13) 0.0170(12)
C1 0.054(2) 0.044(2) 0.062(2) 0.0149(17) -0.0033(18) 0.0089(18)
C2 0.055(2) 0.068(3) 0.082(3) 0.026(2) -0.022(2) 0.004(2)
C3 0.052(2) 0.083(3) 0.103(3) 0.046(3) -0.006(2) 0.028(2)
C4 0.059(2) 0.052(2) 0.088(3) 0.026(2) 0.004(2) 0.029(2)
C5 0.0399(17) 0.0392(19) 0.0531(19) 0.0205(15) 0.0087(15) 0.0173(15)
C6 0.061(2) 0.043(2) 0.066(2) 0.0063(17) -0.0042(18) 0.0247(18)
C7 0.0443(19) 0.047(2) 0.0482(19) 0.0117(16) 0.0046(15) 0.0116(16)
C8 0.0367(17) 0.058(2) 0.0363(16) 0.0172(15) 0.0079(14) 0.0146(16)
C9 0.040(2) 0.079(3) 0.049(2) 0.0103(19) 0.0003(16) 0.0080(19)
C10 0.038(2) 0.126(4) 0.060(2) 0.030(3) 0.0086(18) 0.033(3)
C11 0.055(2) 0.106(4) 0.072(3) 0.034(3) 0.017(2) 0.047(3)
C12 0.049(2) 0.070(3) 0.070(2) 0.029(2) 0.0157(18) 0.034(2)
C13 0.0379(17) 0.0373(18) 0.0438(17) 0.0164(15) 0.0119(14) 0.0152(14)
C14 0.061(2) 0.0327(18) 0.052(2) 0.0153(15) 0.0153(17) 0.0093(16)
C15 0.073(2) 0.0338(19) 0.0481(19) 0.0092(15) 0.0175(18) 0.0202(17)
C16 0.0498(19) 0.0429(19) 0.0435(18) 0.0128(15) 0.0123(15) 0.0192(16)
C17 0.0303(16) 0.049(2) 0.0410(17) 0.0184(15) 0.0056(13) 0.0128(15)
C18 0.064(2) 0.050(2) 0.066(2) 0.0315(19) 0.0238(19) 0.0126(19)
C19 0.075(3) 0.041(2) 0.071(2) 0.0284(18) 0.025(2) 0.0239(19)
C20 0.0499(19) 0.046(2) 0.0445(18) 0.0213(15) 0.0089(15) 0.0195(16)
O1W 0.081(2) 0.093(2) 0.0572(15) 0.0269(15) 0.0223(14) 0.0553(17)
O2W 0.0647(17) 0.084(2) 0.0659(17) 0.0255(16) 0.0270(14) 0.0186(15)

loop_
_atom_type_symbol
_atom_type_description
_atom_type_scat_dispersion_real
_atom_type_scat_dispersion_imag
_atom_type_scat_source
C C 0.0033 0.0016 'International Tables Vol C Tables 4.2.6.8 and 6.1.1.4'
H H 0.0000 0.0000 'International Tables Vol C Tables 4.2.6.8 and 6.1.1.4'
F F 0.0171 0.0103 'International Tables Vol C Tables 4.2.6.8 and 6.1.1.4'
N N 0.0061 0.0033 'International Tables Vol C Tables 4.2.6.8 and 6.1.1.4'
O O 0.0106 0.0060 'International Tables Vol C Tables 4.2.6.8 and 6.1.1.4'
Zn Zn 0.2839 1.4301 'International Tables Vol C Tables 4.2.6.8 and 6.1.1.4'

loop_
_exptl_crystal_face_index_h
_exptl_crystal_face_index_k
_exptl_crystal_face_index_l
_exptl_crystal_face_perp_dist
1 2 -17 0.0727
7 6 6 0.0982
11 -12 7 0.1300
-1 15 -3 0.1194
4 12 -9 0.1206
0 13 2 0.1208
-6 15 -9 0.1428
1 -11 16 0.1213
2 3 14 0.0807
3 13 -4 0.1195
13 -10 -3 0.1460
2 -15 3 0.1574
11 -4 8 0.1055
2 -3 -16 0.0775
-13 2 5 0.1115
0 -3 17 0.0960

loop_
_geom_angle_atom_site_label_1
_geom_angle_atom_site_label_2
_geom_angle_atom_site_label_3
_geom_angle
_geom_angle_site_symmetry_1
_geom_angle_site_symmetry_3
_geom_angle_publ_flag
N2 Zn1 N1 77.06(10) . . ?
N2 Zn1 N3 77.94(10) . . ?
N3 Zn1 N1 149.60(10) . . ?
N4 Zn1 N1 104.29(10) . . ?
N4 Zn1 N2 110.09(12) . . ?
N4 Zn1 N3 100.33(9) . . ?
N4 Zn1 N6 118.02(10) . . ?
N6 Zn1 N1 90.92(10) . . ?
N6 Zn1 N2 131.89(11) . . ?
N6 Zn1 N3 93.05(10) . . ?
C8 N1 Zn1 115.8(2) . . ?
C8 N1 C12 119.5(3) . . ?
C12 N1 Zn1 123.4(2) . . ?
Zn1 N2 H2 96(4) . . ?
C6 N2 Zn1 113.6(2) . . ?
C6 N2 H2 107(4) . . ?
C7 N2 Zn1 114.3(2) . . ?
C7 N2 H2 105(4) . . ?
C7 N2 C6 117.9(3) . . ?
C1 N3 Zn1 125.2(2) . . ?
C5 N3 Zn1 116.2(2) . . ?
C5 N3 C1 118.5(3) . . ?
C17 N4 Zn1 116.8(2) . . ?
C20 N4 Zn1 120.70(19) . . ?
C20 N4 C17 122.4(3) . . ?
C17 N5 H5 119.0 . . ?
C18 N5 H5 119.0 . . ?
C18 N5 C17 121.9(3) . . ?
C13 N6 Zn1 107.99(19) . . ?
C13 N6 C14 117.9(3) . . ?
C14 N6 Zn1 133.8(2) . . ?
C13 N7 H7 116.8 . . ?
C16 N7 H7 116.8 . . ?
C16 N7 C13 126.4(3) . . ?
N3 C1 H1 118.8 . . ?
N3 C1 C2 122.5(4) . . ?
C2 C1 H1 118.8 . . ?
C1 C2 H2A 120.5 . . ?
C3 C2 C1 119.0(4) . . ?
C3 C2 H2A 120.5 . . ?
C2 C3 H3 120.3 . . ?
C2 C3 C4 119.3(4) . . ?
C4 C3 H3 120.3 . . ?
C3 C4 H4 120.4 . . ?
C3 C4 C5 119.2(4) . . ?
C5 C4 H4 120.4 . . ?
N3 C5 C4 121.5(3) . . ?
N3 C5 C6 117.0(3) . . ?
C4 C5 C6 121.4(3) . . ?
N2 C6 C5 113.1(3) . . ?
N2 C6 H6A 109.0 . . ?
N2 C6 H6B 109.0 . . ?
C5 C6 H6A 109.0 . . ?
C5 C6 H6B 109.0 . . ?
H6A C6 H6B 107.8 . . ?
N2 C7 H7A 109.1 . . ?
N2 C7 H7B 109.1 . . ?
N2 C7 C8 112.4(3) . . ?
H7A C7 H7B 107.9 . . ?
C8 C7 H7A 109.1 . . ?
C8 C7 H7B 109.1 . . ?
N1 C8 C7 117.8(3) . . ?
N1 C8 C9 120.9(3) . . ?
C9 C8 C7 121.2(3) . . ?
C8 C9 H9 120.5 . . ?
C10 C9 C8 119.0(4) . . ?
C10 C9 H9 120.5 . . ?
C9 C10 H10 120.3 . . ?
C11 C10 C9 119.3(4) . . ?
C11 C10 H10 120.3 . . ?
C10 C11 H11 120.6 . . ?
C10 C11 C12 118.8(4) . . ?
C12 C11 H11 120.6 . . ?
N1 C12 C11 122.4(4) . . ?
N1 C12 H12 118.8 . . ?
C11 C12 H12 118.8 . . ?
O3 C13 N6 121.5(3) . . ?
O3 C13 N7 120.0(3) . . ?
N6 C13 N7 118.5(3) . . ?
N6 C14 H14 118.2 . . ?
C15 C14 N6 123.6(3) . . ?
C15 C14 H14 118.2 . . ?
F1 C15 C16 117.4(3) . . ?
C14 C15 F1 121.2(3) . . ?
C14 C15 C16 121.4(3) . . ?
O4 C16 N7 120.8(3) . . ?
O4 C16 C15 127.1(3) . . ?
N7 C16 C15 112.1(3) . . ?
O2 C17 N4 122.6(3) . . ?
O2 C17 N5 119.7(3) . . ?
N4 C17 N5 117.7(3) . . ?
N5 C18 H18 120.1 . . ?
C19 C18 N5 119.7(3) . . ?
C19 C18 H18 120.1 . . ?
F2 C19 C20 117.4(3) . . ?
C18 C19 F2 121.1(3) . . ?
C18 C19 C20 121.5(3) . . ?
O1 C20 N4 121.2(3) . . ?
O1 C20 C19 122.2(3) . . ?
N4 C20 C19 116.6(3) . . ?
H1WA O1W H1WB 109.5 . . ?
H2WA O2W H2WB 104.5 . . ?

loop_
_geom_bond_atom_site_label_1
_geom_bond_atom_site_label_2
_geom_bond_distance
_geom_bond_site_symmetry_2
_geom_bond_publ_flag
Zn1 N1 2.146(3) . ?
Zn1 N2 2.141(3) . ?
Zn1 N3 2.142(3) . ?
Zn1 N4 2.037(2) . ?
Zn1 N6 2.068(2) . ?
F1 C15 1.351(4) . ?
F2 C19 1.348(4) . ?
O1 C20 1.247(3) . ?
O2 C17 1.223(4) . ?
O3 C13 1.241(3) . ?
O4 C16 1.234(3) . ?
N1 C8 1.317(4) . ?
N1 C12 1.340(4) . ?
N2 H2 0.95(6) . ?
N2 C6 1.439(4) . ?
N2 C7 1.431(4) . ?
N3 C1 1.337(4) . ?
N3 C5 1.328(4) . ?
N4 C17 1.371(4) . ?
N4 C20 1.358(4) . ?
N5 H5 0.8600 . ?
N5 C17 1.375(4) . ?
N5 C18 1.359(4) . ?
N6 C13 1.344(4) . ?
N6 C14 1.353(4) . ?
N7 H7 0.8600 . ?
N7 C13 1.374(4) . ?
N7 C16 1.368(4) . ?
C1 H1 0.9300 . ?
C1 C2 1.363(5) . ?
C2 H2A 0.9300 . ?
C2 C3 1.354(6) . ?
C3 H3 0.9300 . ?
C3 C4 1.368(5) . ?
C4 H4 0.9300 . ?
C4 C5 1.377(4) . ?
C5 C6 1.500(4) . ?
C6 H6A 0.9700 . ?
C6 H6B 0.9700 . ?
C7 H7A 0.9700 . ?
C7 H7B 0.9700 . ?
C7 C8 1.505(4) . ?
C8 C9 1.390(4) . ?
C9 H9 0.9300 . ?
C9 C10 1.379(5) . ?
C10 H10 0.9300 . ?
C10 C11 1.360(6) . ?
C11 H11 0.9300 . ?
C11 C12 1.364(5) . ?
C12 H12 0.9300 . ?
C14 H14 0.9300 . ?
C14 C15 1.342(4) . ?
C15 C16 1.415(4) . ?
C18 H18 0.9300 . ?
C18 C19 1.316(5) . ?
C19 C20 1.436(4) . ?
O1W H1WA 0.8496 . ?
O1W H1WB 0.8501 . ?
O2W H2WA 0.8499 . ?
O2W H2WB 0.8505 . ?

loop_
_geom_hbond_atom_site_label_D
_geom_hbond_atom_site_label_H
_geom_hbond_atom_site_label_A
_geom_hbond_distance_DH
_geom_hbond_distance_HA
_geom_hbond_distance_DA
_geom_hbond_angle_DHA
_geom_hbond_site_symmetry_A
_geom_hbond_publ_flag
N5 H5 O2W 0.86 1.96 2.789(4) 162.8 . yes
N7 H7 O3 0.86 1.94 2.763(3) 159.1 2_556 yes
O1W H1WA O1 0.85 1.98 2.798(4) 161.2 2_566 yes
O1W H1WB O4 0.85 1.85 2.700(3) 174.4 . yes
O2W H2WA O1W 0.85 1.97 2.809(4) 169.7 1_654 yes
O2W H2WB O1W 0.85 2.03 2.857(4) 164.2 2_666 yes

loop_
_geom_torsion_atom_site_label_1
_geom_torsion_atom_site_label_2
_geom_torsion_atom_site_label_3
_geom_torsion_atom_site_label_4
_geom_torsion
_geom_torsion_site_symmetry_1
_geom_torsion_site_symmetry_2
_geom_torsion_site_symmetry_3
_geom_torsion_site_symmetry_4
_geom_torsion_publ_flag
Zn1 N1 C8 C7 -9.3(3) . . . . ?
Zn1 N1 C8 C9 168.6(2) . . . . ?
Zn1 N1 C12 C11 -166.6(3) . . . . ?
Zn1 N2 C6 C5 -15.3(4) . . . . ?
Zn1 N2 C7 C8 14.0(4) . . . . ?
Zn1 N3 C1 C2 -176.0(3) . . . . ?
Zn1 N3 C5 C4 176.3(2) . . . . ?
Zn1 N3 C5 C6 -7.8(4) . . . . ?
Zn1 N4 C17 O2 5.9(4) . . . . ?
Zn1 N4 C17 N5 -174.8(2) . . . . ?
Zn1 N4 C20 O1 -5.2(4) . . . . ?
Zn1 N4 C20 C19 174.3(2) . . . . ?
Zn1 N6 C13 O3 1.4(4) . . . . ?
Zn1 N6 C13 N7 -177.8(2) . . . . ?
Zn1 N6 C14 C15 174.3(3) . . . . ?
F1 C15 C16 O4 -0.4(6) . . . . ?
F1 C15 C16 N7 179.1(3) . . . . ?
F2 C19 C20 O1 1.4(5) . . . . ?
F2 C19 C20 N4 -178.0(3) . . . . ?
N1 C8 C9 C10 -1.1(5) . . . . ?
N2 C7 C8 N1 -3.2(4) . . . . ?
N2 C7 C8 C9 179.0(3) . . . . ?
N3 C1 C2 C3 -0.1(6) . . . . ?
N3 C5 C6 N2 15.4(4) . . . . ?
N5 C18 C19 F2 -179.2(3) . . . . ?
N5 C18 C19 C20 1.9(6) . . . . ?
N6 C14 C15 F1 -179.2(3) . . . . ?
N6 C14 C15 C16 -0.1(6) . . . . ?
C1 N3 C5 C4 -1.0(5) . . . . ?
C1 N3 C5 C6 175.0(3) . . . . ?
C1 C2 C3 C4 -0.7(6) . . . . ?
C2 C3 C4 C5 0.6(6) . . . . ?
C3 C4 C5 N3 0.2(5) . . . . ?
C3 C4 C5 C6 -175.6(3) . . . . ?
C4 C5 C6 N2 -168.6(3) . . . . ?
C5 N3 C1 C2 0.9(5) . . . . ?
C6 N2 C7 C8 151.4(3) . . . . ?
C7 N2 C6 C5 -153.1(3) . . . . ?
C7 C8 C9 C10 176.8(3) . . . . ?
C8 N1 C12 C11 0.2(5) . . . . ?
C8 C9 C10 C11 0.2(6) . . . . ?
C9 C10 C11 C12 0.8(6) . . . . ?
C10 C11 C12 N1 -1.0(6) . . . . ?
C12 N1 C8 C7 -177.0(3) . . . . ?
C12 N1 C8 C9 0.9(5) . . . . ?
C13 N6 C14 C15 2.1(5) . . . . ?
C13 N7 C16 O4 177.7(3) . . . . ?
C13 N7 C16 C15 -1.8(5) . . . . ?
C14 N6 C13 O3 175.5(3) . . . . ?
C14 N6 C13 N7 -3.7(4) . . . . ?
C14 C15 C16 O4 -179.5(3) . . . . ?
C14 C15 C16 N7 -0.1(5) . . . . ?
C16 N7 C13 O3 -175.4(3) . . . . ?
C16 N7 C13 N6 3.8(5) . . . . ?
C17 N4 C20 O1 177.2(3) . . . . ?
C17 N4 C20 C19 -3.4(4) . . . . ?
C17 N5 C18 C19 -2.5(5) . . . . ?
C18 N5 C17 O2 179.4(3) . . . . ?
C18 N5 C17 N4 0.1(5) . . . . ?
C18 C19 C20 O1 -179.6(4) . . . . ?
C18 C19 C20 N4 0.9(5) . . . . ?
C20 N4 C17 O2 -176.3(3) . . . . ?
C20 N4 C17 N5 2.9(4) . . . . ?

loop_
_exptl_oxdiff_crystal_face_indexfrac_h
_exptl_oxdiff_crystal_face_indexfrac_k
_exptl_oxdiff_crystal_face_indexfrac_l
_exptl_oxdiff_crystal_face_x
_exptl_oxdiff_crystal_face_y
_exptl_oxdiff_crystal_face_z
1.2010 2.2665 -17.4751 0.2264 0.9442 0.2391
7.2176 5.5514 6.2878 -0.6836 -0.4700 0.5583
11.0758 -11.6589 6.6406 0.4250 -0.6179 0.6615
-0.5596 15.0671 -3.1564 -0.9626 0.2308 0.1421
4.1511 12.3295 -8.9666 -0.7342 0.4496 0.5087
0.2057 13.4144 2.0929 -0.9864 -0.0779 0.1446
-5.8114 15.0769 -9.3258 -0.7095 0.6729 -0.2094
0.7665 -10.9259 15.6706 0.3773 -0.9102 -0.1711
2.0451 3.4431 13.8347 -0.6059 -0.7901 0.0925
3.4883 13.0148 -4.3388 -0.8764 0.2102 0.4333
12.6675 -9.6501 -2.9731 0.4771 -0.1143 0.8714
1.9227 -15.4484 2.6896 0.9716 -0.2330 -0.0402
10.8741 -3.6811 8.1738 -0.1617 -0.6737 0.7211
2.0628 -2.5437 -15.9288 0.5069 0.8276 0.2413
-13.1670 2.3311 4.7208 0.0015 0.0055 -1.0000
0.3061 -2.5848 17.2885 -0.2313 -0.9645 -0.1277
